data_7250799
loop_
_publ_author_name
'Liu, Cheng'
'Xie, Zhen-Lang'
'Dong, Xin'
'Jin, Wan-Ting'
'Lian, Yi-Xin'
'Zhou, Zhao-Hui'

_publ_section_title
;
 Construction of octanuclear polyoxomolybdenum(v)-based porous materials
 with lithium additives
;
_journal_issue 37
_journal_name_full 'RSC Advances'
_journal_page_first 30062
_journal_page_last 30070
_journal_paper_doi 10.1039/D5RA03010B
_journal_volume 15
_journal_year 2025
_chemical_formula_moiety 'C32 H52 Mo8 N24 O20, H20 Li4 O10, 27[H2O]'
_chemical_formula_sum 'C32 H126 Li4 Mo8 N24 O57'
_chemical_formula_weight 2554.84
_space_group_crystal_system monoclinic
_space_group_IT_number 15
_space_group_name_Hall '-C 2yc'
_space_group_name_H-M_alt 'C 1 2/c 1'
_atom_sites_solution_hydrogens mixed
_atom_sites_solution_primary iterative
_audit_creation_date 2024-10-28
_audit_creation_method
;
Olex2 1.3
(compiled 2020.11.12 svn.r5f609507 for OlexSys, GUI svn.r6408)
;
_audit_update_record
;
2025-04-14 deposited with the CCDC.	2025-08-04 downloaded from the CCDC.
;
_cell_angle_alpha 90
_cell_angle_beta 106.7668(9)
_cell_angle_gamma 90
_cell_formula_units_Z 4
_cell_length_a 23.6874(2)
_cell_length_b 19.52258(17)
_cell_length_c 23.33101(19)
_cell_measurement_reflns_used 12959
_cell_measurement_temperature 100.01(10)
_cell_measurement_theta_max 75.9450
_cell_measurement_theta_min 3.8640
_cell_volume 10330.49(16)
_computing_cell_refinement 'CrysAlisPro 1.171.42.94a (Rigaku OD, 2023)'
_computing_data_collection 'CrysAlisPro 1.171.42.94a (Rigaku OD, 2023)'
_computing_data_reduction 'CrysAlisPro 1.171.42.94a (Rigaku OD, 2023)'
_computing_molecular_graphics 'Olex2 1.3 (Dolomanov et al., 2009)'
_computing_publication_material 'Olex2 1.3 (Dolomanov et al., 2009)'
_computing_structure_refinement 'SHELXL 2018/3 (Sheldrick, 2015)'
_computing_structure_solution 'olex2.solve 1.3 (Bourhis et al., 2015)'
_diffrn_ambient_environment N~2~
_diffrn_ambient_temperature 100.01(10)
_diffrn_detector 'CCD plate'
_diffrn_detector_area_resol_mean 10.4741
_diffrn_detector_type Atlas
_diffrn_measured_fraction_theta_full 0.979
_diffrn_measured_fraction_theta_max 0.941
_diffrn_measurement_details
;
List of Runs (angles in degrees, time in seconds):

  # Type    Start    End  Width  t~exp~   \w     \q     \k     \f   Frames
#--------------------------------------------------------------------------
  1  \w    -62.00  -3.00   1.00    2.24    --  -41.98  38.00  90.00   59
  2  \w    -65.00  28.00   1.00    2.24    --  -41.98  38.00-150.00   93
  3  \w     25.00  66.00   1.00    2.24    --   41.98-125.00 120.00   41
  4  \w     26.00  76.00   1.00    2.24    --   41.98-125.00 -30.00   50
  5  \w     59.00 115.00   1.00    8.96    --  110.54-125.00   0.00   56
  6  \w     91.00 132.00   1.00    8.96    --  110.54 -30.00 150.00   41
  7  \w    101.00 176.00   1.00    8.96    --  110.54  30.00   0.00   75
  8  \w     41.00 116.00   1.00    8.96    --  110.54-125.00-120.00   75
  9  \w     56.00 134.00   1.00    8.96    --  110.54 -45.00-120.00   78
 10  \w     66.00 176.00   1.00    8.96    --  110.54  15.00 120.00  110
;
_diffrn_measurement_device 'four-circle diffractometer'
_diffrn_measurement_device_type 'SuperNova, Dual, Cu at home/near, Atlas'
_diffrn_measurement_method '\w scans'
_diffrn_orient_matrix_type 'CrysAlisPro convention (1999,Acta A55,543-557)'
_diffrn_orient_matrix_UB_11 0.0424228000
_diffrn_orient_matrix_UB_12 0.0236420000
_diffrn_orient_matrix_UB_13 -0.0352283000
_diffrn_orient_matrix_UB_21 0.0300169000
_diffrn_orient_matrix_UB_22 -0.0707996000
_diffrn_orient_matrix_UB_23 0.0093673000
_diffrn_orient_matrix_UB_31 -0.0437284000
_diffrn_orient_matrix_UB_32 -0.0256292000
_diffrn_orient_matrix_UB_33 -0.0585115000
_diffrn_radiation_monochromator mirror
_diffrn_radiation_probe x-ray
_diffrn_radiation_type 'Cu K\a'
_diffrn_radiation_wavelength 1.54184
_diffrn_reflns_av_R_equivalents 0.0238
_diffrn_reflns_av_unetI/netI 0.0326
_diffrn_reflns_Laue_measured_fraction_full 0.979
_diffrn_reflns_Laue_measured_fraction_max 0.941
_diffrn_reflns_limit_h_max 21
_diffrn_reflns_limit_h_min -29
_diffrn_reflns_limit_k_max 24
_diffrn_reflns_limit_k_min -19
_diffrn_reflns_limit_l_max 26
_diffrn_reflns_limit_l_min -28
_diffrn_reflns_number 19901
_diffrn_reflns_point_group_measured_fraction_full 0.979
_diffrn_reflns_point_group_measured_fraction_max 0.941
_diffrn_reflns_theta_full 67.684
_diffrn_reflns_theta_max 75.997
_diffrn_reflns_theta_min 3.257
_diffrn_source 'micro-focus sealed X-ray tube'
_diffrn_source_type 'SuperNova (Cu) X-ray Source'
_exptl_absorpt_coefficient_mu 8.567
_exptl_absorpt_correction_T_max 1.00000
_exptl_absorpt_correction_T_min 0.42508
_exptl_absorpt_correction_type multi-scan
_exptl_absorpt_process_details
;
CrysAlisPro 1.171.42.94a (Rigaku Oxford Diffraction, 2023)
Empirical absorption correction using spherical harmonics,
implemented in SCALE3 ABSPACK scaling algorithm.
;
_exptl_crystal_density_diffrn 1.643
_exptl_crystal_description block
_exptl_crystal_F_000 5160
_exptl_crystal_size_max 0.01
_exptl_crystal_size_mid 0.01
_exptl_crystal_size_min 0.01
_refine_diff_density_max 1.020
_refine_diff_density_min -0.676
_refine_diff_density_rms 0.101
_refine_ls_extinction_coef 0.000027(4)
_refine_ls_extinction_expression Fc^*^=kFc[1+0.001xFc^2^\l^3^/sin(2\q)]^-1/4^
_refine_ls_extinction_method 'SHELXL-2018/3 (Sheldrick 2018)'
_refine_ls_goodness_of_fit_ref 1.042
_refine_ls_hydrogen_treatment constr
_refine_ls_matrix_type full
_refine_ls_number_parameters 463
_refine_ls_number_reflns 10176
_refine_ls_number_restraints 31
_refine_ls_restrained_S_all 1.097
_refine_ls_R_factor_all 0.0424
_refine_ls_R_factor_gt 0.0366
_refine_ls_shift/su_max 0.002
_refine_ls_shift/su_mean 0.000
_refine_ls_structure_factor_coef Fsqd
_refine_ls_weighting_details 'w=1/[\s^2^(Fo^2^)+(0.0643P)^2^+18.2775P] where P=(Fo^2^+2Fc^2^)/3'
_refine_ls_weighting_scheme calc
_refine_ls_wR_factor_gt 0.1061
_refine_ls_wR_factor_ref 0.1117
_reflns_Friedel_coverage 0.000
_reflns_number_gt 8717
_reflns_number_total 10176
_reflns_threshold_expression 'I > 2\s(I)'
_cod_data_source_file d5ra03010b2.cif
_cod_data_source_block exp_20214_auto
_cod_original_cell_volume 10330.49(17)
_cod_database_code 7250799
_shelx_shelxl_version_number 2018/3
_shelx_space_group_comment
;
The symmetry employed for this shelxl refinement is uniquely defined
by the following loop, which should always be used as a source of
symmetry information in preference to the above space-group names.
They are only intended as comments.
;
_reflns_odcompleteness_completeness 99.84
_reflns_odcompleteness_iscentric 1
_reflns_odcompleteness_theta 68.13
_olex2_refinement_description
;
1. Fixed Uiso
 At 1.2 times of:
  All O(H) groups
 At 1.5 times of:
  All C(H,H,H) groups, All O(H,H) groups
2. Restrained distances
 H18-N00P \\sim N00P-N00L
 with sigma of 0.02
3. Uiso/Uaniso restraints and constraints
O017 \\sim O1L: within 2A with sigma of 0.01 and sigma for terminal atoms of
0.02 within 2A
Li36 \\sim O017 \\sim Li1P \\sim O1L \\sim O14 \\sim O5 \\sim O37 \\sim O9:
within 2A with sigma of 0.01 and sigma for terminal atoms of 0.02 within 2A
Uanis(O1L) \\sim Ueq, Uanis(O017) \\sim Ueq: with sigma of 0.01 and sigma for
terminal atoms of 0.02
Uanis(O017) \\sim Ueq: with sigma of 0.01 and sigma for terminal atoms of 0.02
Uanis(O017) \\sim Ueq, Uanis(O1L) \\sim Ueq: with sigma of 0.01 and sigma for
terminal atoms of 0.02
4. Others
 Fixed Sof: O1L(0.5) H1LA(0.5) H1LB(0.5) O14(0.5) H14A(0.5) H14B(0.5)
5.a Riding coordinates:
 O006(H006), O18(H18)
5.b Rotating group:
 O017(H01V,H01W), O5(H5A,H5B), O9(H9A,H9B)
5.c Secondary CH2 refined with riding coordinates:
 O1L(H1LA,H1LB)
5.d X=CH2 refined with riding coordinates:
 O14(H14A,H14B), O37(H37A,H37B)
5.e Idealised Me refined as rotating group:
 C00V(H00C,H00B,H00A), C010(H01A,H01B,H01C), C011(H01D,H01E,H01F), C013(H01G,
 H01H,H01I), C015(H01J,H01K,H01L), C016(H01M,H01N,H01O), C01A(H01P,H01Q,H01R),
 C01B(H01S,H01T,H01U)
;
_smtbx_masks_void_probe_radius 1.2
_smtbx_masks_void_truncation_radius 1.2
_olex2_submission_special_instructions 'No special instructions were received'
_oxdiff_exptl_absorpt_empirical_details
;
Empirical correction (ABSPACK) includes:
- Absorption correction using spherical harmonics
- Frame scaling
;
_oxdiff_exptl_absorpt_empirical_full_max 2.047
_oxdiff_exptl_absorpt_empirical_full_min 0.657

loop_
_space_group_symop_operation_xyz
'x, y, z'
'-x, y, -z+1/2'
'x+1/2, y+1/2, z'
'-x+1/2, y+1/2, -z+1/2'
'-x, -y, -z'
'x, -y, z-1/2'
'-x+1/2, -y+1/2, -z'
'x+1/2, -y+1/2, z-1/2'

loop_
_atom_site_label
_atom_site_type_symbol
_atom_site_fract_x
_atom_site_fract_y
_atom_site_fract_z
_atom_site_U_iso_or_equiv
_atom_site_adp_type
_atom_site_occupancy
_atom_site_site_symmetry_order
_atom_site_calc_flag
_atom_site_refinement_flags_posn
_atom_site_refinement_flags_adp
_atom_site_refinement_flags_occupancy
_atom_site_disorder_assembly
_atom_site_disorder_group
Mo01 Mo 0.38212(2) 0.70395(2) 0.65213(2) 0.03498(9) Uani 1 1 d . . . . .
Mo02 Mo 0.22539(2) 0.93624(2) 0.57468(2) 0.03681(9) Uani 1 1 d . . . . .
Mo03 Mo 0.30715(2) 0.87287(2) 0.65172(2) 0.03800(9) Uani 1 1 d . . . . .
Mo04 Mo 0.37017(2) 0.60455(2) 0.57903(2) 0.03803(9) Uani 1 1 d . . . . .
O005 O 0.32198(12) 0.63310(15) 0.62942(12) 0.0415(6) Uani 1 1 d . . . . .
O006 O 0.30095(12) 0.63312(14) 0.50063(11) 0.0363(5) Uani 1 1 d . . . . .
H006 H 0.283554 0.597258 0.510879 0.044 Uiso 1 1 d R U . . .
O18 O 0.31661(11) 0.77895(14) 0.60807(11) 0.0355(5) Uani 1 1 d . . . . .
H18 H 0.296751 0.758627 0.633802 0.043 Uiso 1 1 d DR U . . .
O008 O 0.40538(12) 0.69430(14) 0.57893(11) 0.0377(6) Uani 1 1 d . . . . .
O009 O 0.30774(12) 0.92039(15) 0.57895(12) 0.0414(6) Uani 1 1 d . . . . .
O00A O 0.22265(12) 0.85937(14) 0.62656(12) 0.0392(6) Uani 1 1 d . . . . .
O00B O 0.42356(14) 0.55306(16) 0.62251(13) 0.0485(7) Uani 1 1 d . . . . .
O00C O 0.22379(13) 1.00888(16) 0.61444(13) 0.0468(7) Uani 1 1 d . . . . .
O00D O 0.43704(12) 0.66959(15) 0.70753(12) 0.0419(6) Uani 1 1 d . . . . .
O00E O 0.32101(14) 0.93280(17) 0.70732(13) 0.0507(7) Uani 1 1 d . . . . .
N00F N 0.43003(15) 0.80187(18) 0.66468(14) 0.0393(7) Uani 1 1 d . . . . .
N00G N 0.40271(15) 0.86338(18) 0.66769(16) 0.0433(8) Uani 1 1 d . . . . .
N00H N 0.49650(16) 0.8843(2) 0.67504(17) 0.0468(8) Uani 1 1 d . . . . .
N00I N 0.09390(15) 0.91878(18) 0.49534(16) 0.0424(7) Uani 1 1 d . . . . .
N00J N 0.12827(14) 0.93339(18) 0.55225(15) 0.0411(7) Uani 1 1 d . . . . .
N00K N 0.22462(17) 0.99974(18) 0.49664(15) 0.0449(8) Uani 1 1 d . . . . .
N00L N 0.33898(15) 0.73113(19) 0.72016(14) 0.0414(7) Uani 1 1 d D . . . .
N00M N 0.18831(17) 0.98563(19) 0.43994(16) 0.0479(8) Uani 1 1 d . . . . .
N00N N 0.03622(17) 0.9246(2) 0.55545(19) 0.0513(9) Uani 1 1 d . . . . .
N00P N 0.30997(17) 0.7945(2) 0.71834(15) 0.0474(8) Uani 1 1 d D . . . .
N00Q N 0.2472(2) 1.0728(2) 0.4333(2) 0.0654(12) Uani 1 1 d . . . . .
C00R C 0.48599(17) 0.8165(2) 0.66918(17) 0.0401(8) Uani 1 1 d . . . . .
N00T N 0.2993(2) 0.7342(3) 0.79587(19) 0.0661(12) Uani 1 1 d . . . . .
C00U C 0.0382(2) 0.9140(2) 0.4995(2) 0.0487(10) Uani 1 1 d . . . . .
C00V C 0.53092(18) 0.7650(2) 0.66637(19) 0.0465(9) Uani 1 1 d . . . . .
H00C H 0.570298 0.785246 0.681511 0.070 Uiso 1 1 calc R U . . .
H00B H 0.524507 0.750452 0.624789 0.070 Uiso 1 1 calc R U . . .
H00A H 0.527739 0.725333 0.690953 0.070 Uiso 1 1 calc R U . . .
C00W C 0.4445(2) 0.9109(2) 0.6736(2) 0.0488(10) Uani 1 1 d . . . . .
C00Y C 0.0929(2) 0.9365(2) 0.5871(2) 0.0469(9) Uani 1 1 d . . . . .
C00Z C 0.3316(2) 0.6976(3) 0.76678(19) 0.0494(10) Uani 1 1 d . . . . .
C010 C -0.0141(2) 0.8972(3) 0.4481(2) 0.0592(12) Uani 1 1 d . . . . .
H01A H -0.010089 0.919308 0.411786 0.089 Uiso 1 1 calc R U . . .
H01B H -0.049937 0.913821 0.456537 0.089 Uiso 1 1 calc R U . . .
H01C H -0.016629 0.847482 0.442311 0.089 Uiso 1 1 calc R U . . .
C011 C 0.4337(2) 0.9857(3) 0.6785(3) 0.0656(14) Uani 1 1 d . . . . .
H01D H 0.404359 1.001377 0.641980 0.098 Uiso 1 1 calc R U . . .
H01E H 0.470584 1.010877 0.683675 0.098 Uiso 1 1 calc R U . . .
H01F H 0.418929 0.993942 0.713072 0.098 Uiso 1 1 calc R U . . .
C012 C 0.2033(3) 1.0298(3) 0.4035(2) 0.0613(13) Uani 1 1 d . . . . .
C013 C 0.3056(3) 1.0830(3) 0.5401(2) 0.0652(14) Uani 1 1 d . . . . .
H01G H 0.306583 1.132588 0.533701 0.098 Uiso 1 1 calc R U . . .
H01H H 0.343836 1.063105 0.540977 0.098 Uiso 1 1 calc R U . . .
H01I H 0.297409 1.074067 0.578211 0.098 Uiso 1 1 calc R U . . .
C014 C 0.2586(2) 1.0517(3) 0.4905(2) 0.0558(11) Uani 1 1 d . . . . .
C015 C 0.1119(2) 0.9509(3) 0.6519(2) 0.0558(11) Uani 1 1 d . . . . .
H01J H 0.117876 0.907594 0.674175 0.084 Uiso 1 1 calc R U . . .
H01K H 0.081489 0.977818 0.662601 0.084 Uiso 1 1 calc R U . . .
H01L H 0.148899 0.976739 0.662098 0.084 Uiso 1 1 calc R U . . .
C016 C 0.3549(2) 0.6271(3) 0.7836(2) 0.0611(13) Uani 1 1 d . . . . .
H01M H 0.364895 0.605977 0.749709 0.092 Uiso 1 1 calc R U . . .
H01N H 0.324833 0.599477 0.794177 0.092 Uiso 1 1 calc R U . . .
H01O H 0.390266 0.629643 0.818005 0.092 Uiso 1 1 calc R U . . .
O017 O 0.3922(3) 0.9132(4) 0.5200(3) 0.132(3) Uani 1 1 d . U . . .
H01V H 0.371434 0.920093 0.544843 0.198 Uiso 1 1 d R U . . .
H01W H 0.419351 0.884184 0.538590 0.198 Uiso 1 1 d R U . . .
C018 C 0.2876(2) 0.7926(3) 0.7655(2) 0.0615(13) Uani 1 1 d . . . . .
C01A C 0.1751(3) 1.0312(3) 0.3375(2) 0.081(2) Uani 1 1 d . . . . .
H01P H 0.148359 0.992019 0.325843 0.122 Uiso 1 1 calc R U . . .
H01Q H 0.205599 1.028688 0.316777 0.122 Uiso 1 1 calc R U . . .
H01R H 0.152706 1.073833 0.326467 0.122 Uiso 1 1 calc R U . . .
C01B C 0.2530(3) 0.8496(4) 0.7806(3) 0.086(2) Uani 1 1 d . . . . .
H01S H 0.279258 0.879334 0.810528 0.129 Uiso 1 1 calc R U . . .
H01T H 0.222405 0.830910 0.796813 0.129 Uiso 1 1 calc R U . . .
H01U H 0.234547 0.876210 0.744433 0.129 Uiso 1 1 calc R U . . .
O1L O 0.5022(4) 0.9899(7) 0.5583(4) 0.102(3) Uani 0.5 1 d . U P . .
H1LA H 0.486962 0.942518 0.556919 0.153 Uiso 0.5 1 calc R U P . .
H1LB H 0.492098 1.010339 0.592885 0.153 Uiso 0.5 1 calc R U P . .
Li1P Li 0.4429(7) 1.0220(10) 0.5050(7) 0.110(4) Uani 1 1 d . U . . .
O14 O 0.4731(8) 1.1203(7) 0.5884(8) 0.166(7) Uani 0.5 1 d . . P . .
H14A H 0.505673 1.113616 0.622995 0.249 Uiso 0.5 1 calc R U P . .
H14B H 0.451353 1.161814 0.583440 0.249 Uiso 0.5 1 calc R U P . .
O37 O 0.4014(2) 1.0538(3) 0.3236(2) 0.104(2) Uani 1 1 d . U . . .
H37A H 0.376691 1.026221 0.292928 0.156 Uiso 1 1 calc R U . . .
H37B H 0.420596 1.092711 0.313330 0.156 Uiso 1 1 calc R U . . .
O5 O 0.3660(4) 1.1162(5) 0.4196(3) 0.158(3) Uani 1 1 d . . . . .
H5A H 0.326783 1.116600 0.430533 0.237 Uiso 1 1 d R U . . .
H5B H 0.376537 1.167169 0.422840 0.237 Uiso 1 1 d R U . . .
O9 O 0.3710(5) 0.9556(6) 0.4108(5) 0.253(6) Uani 1 1 d . U . . .
H9A H 0.395454 0.918491 0.421572 0.379 Uiso 1 1 d R U . . .
H9B H 0.346011 0.940627 0.376029 0.379 Uiso 1 1 d R U . . .
Li36 Li 0.4113(12) 1.0338(19) 0.3959(13) 0.209(8) Uani 1 1 d . U . . .

loop_
_atom_site_aniso_label
_atom_site_aniso_U_11
_atom_site_aniso_U_22
_atom_site_aniso_U_33
_atom_site_aniso_U_23
_atom_site_aniso_U_13
_atom_site_aniso_U_12
Mo01 0.03237(15) 0.03743(17) 0.03021(14) 0.00351(11) 0.00116(11) 0.00016(11)
Mo02 0.03801(16) 0.03276(16) 0.03533(15) -0.00235(12) 0.00371(12) 0.00044(11)
Mo03 0.03656(16) 0.04104(18) 0.03127(15) -0.00411(12) 0.00165(11) 0.00189(12)
Mo04 0.03940(17) 0.03319(16) 0.03474(15) 0.00372(12) -0.00007(12) 0.00161(12)
O005 0.0401(14) 0.0417(15) 0.0380(13) 0.0055(11) 0.0037(11) -0.0011(11)
O006 0.0372(13) 0.0342(13) 0.0333(12) 0.0011(10) 0.0038(10) -0.0017(10)
O18 0.0338(12) 0.0360(13) 0.0320(12) -0.0015(10) 0.0021(10) 0.0018(10)
O008 0.0392(14) 0.0365(14) 0.0336(12) 0.0019(11) 0.0046(10) 0.0021(11)
O009 0.0397(14) 0.0413(15) 0.0404(14) -0.0010(12) 0.0068(11) 0.0002(12)
O00A 0.0383(14) 0.0394(14) 0.0359(13) 0.0020(11) 0.0043(10) 0.0026(11)
O00B 0.0515(17) 0.0400(15) 0.0431(15) 0.0038(12) -0.0038(12) 0.0055(13)
O00C 0.0476(16) 0.0407(15) 0.0480(15) -0.0045(13) 0.0071(12) 0.0018(13)
O00D 0.0385(14) 0.0439(15) 0.0365(13) 0.0024(12) 0.0002(11) -0.0001(12)
O00E 0.0525(17) 0.0538(18) 0.0374(14) -0.0115(13) -0.0006(12) 0.0029(14)
N00F 0.0371(16) 0.0400(17) 0.0359(15) -0.0005(13) 0.0030(12) -0.0010(13)
N00G 0.0345(16) 0.0413(18) 0.0450(18) -0.0047(15) -0.0028(13) 0.0016(14)
N00H 0.0383(18) 0.0464(19) 0.0476(19) 0.0019(16) -0.0007(14) -0.0048(15)
N00I 0.0390(17) 0.0389(17) 0.0435(17) -0.0020(14) 0.0026(14) 0.0070(14)
N00J 0.0347(16) 0.0398(18) 0.0420(17) -0.0043(14) 0.0005(13) 0.0060(13)
N00K 0.054(2) 0.0359(17) 0.0398(17) 0.0031(14) 0.0051(14) -0.0056(15)
N00L 0.0401(17) 0.0488(19) 0.0324(15) 0.0052(14) 0.0057(13) 0.0045(15)
N00M 0.055(2) 0.0366(18) 0.0434(18) 0.0067(15) 0.0010(15) -0.0048(16)
N00N 0.0446(19) 0.048(2) 0.061(2) -0.0111(18) 0.0142(17) 0.0067(16)
N00P 0.050(2) 0.057(2) 0.0334(16) 0.0032(15) 0.0096(14) 0.0116(17)
N00Q 0.086(3) 0.051(2) 0.054(2) 0.0059(19) 0.014(2) -0.020(2)
C00R 0.0348(18) 0.046(2) 0.0334(17) 0.0071(16) 0.0005(14) -0.0014(16)
N00T 0.072(3) 0.083(3) 0.048(2) 0.017(2) 0.024(2) 0.015(2)
C00U 0.044(2) 0.043(2) 0.055(2) -0.006(2) 0.0075(18) 0.0101(18)
C00V 0.038(2) 0.053(2) 0.043(2) 0.0082(19) 0.0048(16) 0.0007(18)
C00W 0.044(2) 0.043(2) 0.050(2) -0.0049(19) -0.0026(18) -0.0061(18)
C00Y 0.047(2) 0.039(2) 0.053(2) -0.0064(18) 0.0122(18) 0.0103(17)
C00Z 0.043(2) 0.064(3) 0.038(2) 0.0120(19) 0.0084(17) 0.000(2)
C010 0.038(2) 0.057(3) 0.071(3) -0.010(2) -0.003(2) 0.011(2)
C011 0.047(3) 0.046(3) 0.089(4) -0.011(3) -0.005(2) -0.005(2)
C012 0.074(3) 0.051(3) 0.050(2) 0.010(2) 0.004(2) -0.016(2)
C013 0.073(3) 0.060(3) 0.061(3) -0.008(2) 0.015(3) -0.027(3)
C014 0.063(3) 0.043(2) 0.058(3) -0.004(2) 0.013(2) -0.012(2)
C015 0.051(2) 0.060(3) 0.056(3) -0.017(2) 0.015(2) 0.007(2)
C016 0.063(3) 0.068(3) 0.051(3) 0.021(2) 0.015(2) 0.001(2)
O017 0.166(6) 0.116(5) 0.161(6) 0.019(4) 0.121(5) 0.011(4)
C018 0.066(3) 0.078(4) 0.040(2) 0.012(2) 0.016(2) 0.019(3)
C01A 0.114(5) 0.069(4) 0.049(3) 0.014(3) 0.003(3) -0.032(4)
C01B 0.101(5) 0.107(5) 0.060(3) 0.016(3) 0.040(3) 0.046(4)
O1L 0.088(5) 0.137(7) 0.075(5) 0.029(5) 0.013(4) -0.038(5)
Li1P 0.088(7) 0.135(9) 0.105(7) 0.028(7) 0.023(6) -0.017(7)
O14 0.196(17) 0.101(9) 0.173(15) 0.029(10) 0.010(12) -0.064(11)
O37 0.076(3) 0.144(5) 0.069(3) 0.046(3) -0.013(2) -0.059(3)
O5 0.170(7) 0.223(10) 0.099(5) -0.023(5) 0.070(5) -0.046(7)
O9 0.191(9) 0.265(11) 0.215(9) 0.126(9) -0.080(7) -0.126(9)
Li36 0.163(12) 0.239(14) 0.174(12) 0.085(12) -0.029(11) -0.076(12)

loop_
_atom_type_symbol
_atom_type_description
_atom_type_scat_dispersion_real
_atom_type_scat_dispersion_imag
_atom_type_scat_source
C C 0.0181 0.0091 'International Tables Vol C Tables 4.2.6.8 and 6.1.1.4'
H H 0.0000 0.0000 'International Tables Vol C Tables 4.2.6.8 and 6.1.1.4'
Li Li 0.0008 0.0003 'International Tables Vol C Tables 4.2.6.8 and 6.1.1.4'
Mo Mo -0.0483 2.7339 'International Tables Vol C Tables 4.2.6.8 and 6.1.1.4'
N N 0.0311 0.0180 'International Tables Vol C Tables 4.2.6.8 and 6.1.1.4'
O O 0.0492 0.0322 'International Tables Vol C Tables 4.2.6.8 and 6.1.1.4'

loop_
_geom_angle_atom_site_label_1
_geom_angle_atom_site_label_2
_geom_angle_atom_site_label_3
_geom_angle
_geom_angle_site_symmetry_1
_geom_angle_site_symmetry_3
_geom_angle_publ_flag
O005 Mo01 Mo04 49.04(9) . . ?
O005 Mo01 O18 89.05(11) . . ?
O005 Mo01 O008 93.58(12) . . ?
O005 Mo01 N00F 164.39(12) . . ?
O005 Mo01 N00L 84.93(13) . . ?
O18 Mo01 Mo04 105.75(7) . . ?
O18 Mo01 N00F 75.35(11) . . ?
O18 Mo01 N00L 76.09(11) . . ?
O008 Mo01 Mo04 49.00(8) . . ?
O008 Mo01 O18 89.67(10) . . ?
O008 Mo01 N00F 86.28(12) . . ?
O008 Mo01 N00L 165.69(12) . . ?
O00D Mo01 Mo04 97.03(10) . . ?
O00D Mo01 O005 105.56(13) . . ?
O00D Mo01 O18 157.19(12) . . ?
O00D Mo01 O008 106.41(13) . . ?
O00D Mo01 N00F 89.39(13) . . ?
O00D Mo01 N00L 87.65(13) . . ?
N00F Mo01 Mo04 134.85(9) . . ?
N00L Mo01 Mo04 133.37(10) . . ?
N00L Mo01 N00F 91.36(13) . . ?
Mo03 Mo02 H006 112.04(7) . 7_566 ?
O006 Mo02 Mo03 104.56(7) 7_566 . ?
O006 Mo02 H006 23.91(3) 7_566 7_566 ?
O006 Mo02 N00J 75.82(11) 7_566 . ?
O006 Mo02 N00K 75.44(12) 7_566 . ?
O009 Mo02 Mo03 48.82(8) . . ?
O009 Mo02 O006 89.55(11) . 7_566 ?
O009 Mo02 H006 79.64(11) . 7_566 ?
O009 Mo02 N00J 165.28(12) . . ?
O009 Mo02 N00K 84.32(13) . . ?
O00A Mo02 Mo03 48.74(8) . . ?
O00A Mo02 O006 88.22(11) . 7_566 ?
O00A Mo02 H006 110.34(11) . 7_566 ?
O00A Mo02 O009 93.35(12) . . ?
O00A Mo02 N00J 84.74(12) . . ?
O00A Mo02 N00K 163.49(13) . . ?
O00C Mo02 Mo03 98.74(10) . . ?
O00C Mo02 O006 156.69(12) . 7_566 ?
O00C Mo02 H006 141.59(13) . 7_566 ?
O00C Mo02 O009 106.49(13) . . ?
O00C Mo02 O00A 107.13(13) . . ?
O00C Mo02 N00J 87.97(14) . . ?
O00C Mo02 N00K 89.15(14) . . ?
N00J Mo02 Mo03 133.03(9) . . ?
N00J Mo02 H006 87.32(12) . 7_566 ?
N00K Mo02 Mo03 132.88(10) . . ?
N00K Mo02 H006 53.16(12) . 7_566 ?
N00K Mo02 N00J 93.36(14) . . ?
O18 Mo03 Mo02 104.05(7) . . ?
O18 Mo03 N00G 76.34(12) . . ?
O18 Mo03 N00P 75.57(12) . . ?
O009 Mo03 Mo02 49.19(8) . . ?
O009 Mo03 O18 88.00(11) . . ?
O009 Mo03 N00G 85.49(13) . . ?
O009 Mo03 N00P 163.56(13) . . ?
O00A Mo03 Mo02 48.96(8) . . ?
O00A Mo03 O18 88.86(11) . . ?
O00A Mo03 O009 93.89(11) . . ?
O00A Mo03 N00G 165.20(13) . . ?
O00A Mo03 N00P 86.37(13) . . ?
O00E Mo03 Mo02 98.26(11) . . ?
O00E Mo03 O18 157.69(13) . . ?
O00E Mo03 O009 106.81(15) . . ?
O00E Mo03 O00A 106.22(14) . . ?
O00E Mo03 N00G 88.04(15) . . ?
O00E Mo03 N00P 88.82(15) . . ?
N00G Mo03 Mo02 134.22(10) . . ?
N00P Mo03 Mo02 135.05(10) . . ?
N00P Mo03 N00G 90.10(14) . . ?
O005 Mo04 Mo01 49.19(9) . . ?
O005 Mo04 O006 90.20(11) . . ?
O005 Mo04 N00I 166.01(12) . 7_566 ?
O005 Mo04 N00M 84.59(14) . 7_566 ?
O006 Mo04 Mo01 106.42(7) . . ?
O006 Mo04 N00I 75.81(11) . 7_566 ?
O006 Mo04 N00M 75.84(12) . 7_566 ?
O008 Mo04 Mo01 49.28(8) . . ?
O008 Mo04 O005 93.98(12) . . ?
O008 Mo04 O006 89.27(10) . . ?
O008 Mo04 N00I 85.50(13) . 7_566 ?
O008 Mo04 N00M 165.02(12) . 7_566 ?
O00B Mo04 Mo01 97.53(10) . . ?
O00B Mo04 O005 105.90(14) . . ?
O00B Mo04 O006 156.05(13) . . ?
O00B Mo04 O008 106.75(13) . . ?
O00B Mo04 N00I 87.58(14) . 7_566 ?
O00B Mo04 N00M 87.92(15) . 7_566 ?
N00I Mo04 Mo01 134.13(10) 7_566 . ?
N00I Mo04 N00M 92.30(14) 7_566 7_566 ?
N00M Mo04 Mo01 133.27(11) 7_566 . ?
Mo04 O005 Mo01 81.77(11) . . ?
Mo02 O006 H006 71.0 7_566 . ?
Mo04 O006 Mo02 119.98(12) . 7_566 ?
Mo04 O006 H006 82.2 . . ?
Mo01 O18 H18 80.5 . . ?
Mo03 O18 Mo01 120.83(11) . . ?
Mo03 O18 H18 85.3 . . ?
Mo04 O008 Mo01 81.72(10) . . ?
Mo03 O009 Mo02 81.99(11) . . ?
Mo03 O00A Mo02 82.30(11) . . ?
N00G N00F Mo01 122.2(2) . . ?
C00R N00F Mo01 131.4(3) . . ?
C00R N00F N00G 106.4(3) . . ?
N00F N00G Mo03 122.9(3) . . ?
C00W N00G Mo03 131.1(3) . . ?
C00W N00G N00F 105.4(3) . . ?
C00W N00H C00R 103.8(4) . . ?
N00J N00I Mo04 123.5(3) . 7_566 ?
C00U N00I Mo04 130.7(3) . 7_566 ?
C00U N00I N00J 105.3(3) . . ?
N00I N00J Mo02 121.4(3) . . ?
C00Y N00J Mo02 130.8(3) . . ?
C00Y N00J N00I 107.4(3) . . ?
N00M N00K Mo02 122.3(3) . . ?
C014 N00K Mo02 131.3(3) . . ?
C014 N00K N00M 106.1(4) . . ?
N00P N00L Mo01 121.1(2) . . ?
C00Z N00L Mo01 132.6(3) . . ?
C00Z N00L N00P 106.2(3) . . ?
N00K N00M Mo04 122.2(3) . 7_566 ?
C012 N00M Mo04 131.2(3) . 7_566 ?
C012 N00M N00K 106.0(4) . . ?
C00U N00N C00Y 104.5(4) . . ?
N00L N00P Mo03 123.7(2) . . ?
C018 N00P Mo03 131.7(3) . . ?
C018 N00P N00L 104.6(4) . . ?
C014 N00Q C012 103.0(4) . . ?
N00F C00R N00H 111.7(4) . . ?
N00F C00R C00V 124.4(4) . . ?
N00H C00R C00V 123.9(4) . . ?
C018 N00T C00Z 104.1(4) . . ?
N00I C00U C010 124.0(4) . . ?
N00N C00U N00I 111.6(4) . . ?
N00N C00U C010 124.4(4) . . ?
C00R C00V H00C 109.5 . . ?
C00R C00V H00B 109.5 . . ?
C00R C00V H00A 109.5 . . ?
H00C C00V H00B 109.5 . . ?
H00C C00V H00A 109.5 . . ?
H00B C00V H00A 109.5 . . ?
N00G C00W C011 123.3(4) . . ?
N00H C00W N00G 112.7(4) . . ?
N00H C00W C011 123.9(4) . . ?
N00J C00Y N00N 111.2(4) . . ?
N00J C00Y C015 125.2(4) . . ?
N00N C00Y C015 123.6(4) . . ?
N00L C00Z N00T 112.2(4) . . ?
N00L C00Z C016 123.0(4) . . ?
N00T C00Z C016 124.8(4) . . ?
C00U C010 H01A 109.5 . . ?
C00U C010 H01B 109.5 . . ?
C00U C010 H01C 109.5 . . ?
H01A C010 H01B 109.5 . . ?
H01A C010 H01C 109.5 . . ?
H01B C010 H01C 109.5 . . ?
C00W C011 H01D 109.5 . . ?
C00W C011 H01E 109.5 . . ?
C00W C011 H01F 109.5 . . ?
H01D C011 H01E 109.5 . . ?
H01D C011 H01F 109.5 . . ?
H01E C011 H01F 109.5 . . ?
N00M C012 N00Q 112.3(4) . . ?
N00M C012 C01A 123.3(5) . . ?
N00Q C012 C01A 124.4(5) . . ?
H01G C013 H01H 109.5 . . ?
H01G C013 H01I 109.5 . . ?
H01H C013 H01I 109.5 . . ?
C014 C013 H01G 109.5 . . ?
C014 C013 H01H 109.5 . . ?
C014 C013 H01I 109.5 . . ?
N00K C014 N00Q 112.7(4) . . ?
N00K C014 C013 124.8(5) . . ?
N00Q C014 C013 122.5(5) . . ?
C00Y C015 H01J 109.5 . . ?
C00Y C015 H01K 109.5 . . ?
C00Y C015 H01L 109.5 . . ?
H01J C015 H01K 109.5 . . ?
H01J C015 H01L 109.5 . . ?
H01K C015 H01L 109.5 . . ?
C00Z C016 H01M 109.5 . . ?
C00Z C016 H01N 109.5 . . ?
C00Z C016 H01O 109.5 . . ?
H01M C016 H01N 109.5 . . ?
H01M C016 H01O 109.5 . . ?
H01N C016 H01O 109.5 . . ?
H01V O017 H01W 104.3 . . ?
Li1P O017 H01V 110.2 . . ?
Li1P O017 H01W 107.7 . . ?
N00P C018 C01B 123.0(5) . . ?
N00T C018 N00P 112.9(5) . . ?
N00T C018 C01B 124.1(5) . . ?
C012 C01A H01P 109.5 . . ?
C012 C01A H01Q 109.5 . . ?
C012 C01A H01R 109.5 . . ?
H01P C01A H01Q 109.5 . . ?
H01P C01A H01R 109.5 . . ?
H01Q C01A H01R 109.5 . . ?
C018 C01B H01S 109.5 . . ?
C018 C01B H01T 109.5 . . ?
C018 C01B H01U 109.5 . . ?
H01S C01B H01T 109.5 . . ?
H01S C01B H01U 109.5 . . ?
H01T C01B H01U 109.5 . . ?
H1LA O1L H1LB 103.4 . . ?
Li1P O1L H1LA 96.0 . . ?
Li1P O1L H1LB 96.0 . . ?
Li1P O1L Li36 160.6(11) . 5_676 ?
Li36 O1L H1LA 96.0 5_676 . ?
Li36 O1L H1LB 96.0 5_676 . ?
O017 Li1P Li1P 104.7(10) . 5_676 ?
O017 Li1P O14 122.9(7) . . ?
O1L Li1P O017 113.3(9) 5_676 . ?
O1L Li1P O017 85.1(8) . . ?
O1L Li1P O1L 85.9(8) . 5_676 ?
O1L Li1P Li1P 35.7(5) 5_676 5_676 ?
O1L Li1P Li1P 50.2(6) . 5_676 ?
O1L Li1P O14 117.9(8) 5_676 . ?
O1L Li1P O14 75.1(9) . . ?
O1L Li1P Li36 52.2(9) 5_676 . ?
O1L Li1P Li36 137.2(14) . . ?
O14 Li1P Li1P 102.1(9) . 5_676 ?
Li36 Li1P O017 102.1(9) . . ?
Li36 Li1P Li1P 87.5(11) . 5_676 ?
Li36 Li1P O14 128.7(12) . . ?
Li1P O14 H14A 120.0 . . ?
Li1P O14 H14B 120.0 . . ?
H14A O14 H14B 120.0 . . ?
H37A O37 H37B 120.0 . . ?
Li36 O37 H37A 120.0 . . ?
Li36 O37 H37B 120.0 . . ?
H5A O5 H5B 101.1 . . ?
Li36 O5 H5A 129.6 . . ?
Li36 O5 H5B 129.3 . . ?
H9A O9 H9B 101.0 . . ?
Li36 O9 H9A 112.2 . . ?
Li36 O9 H9B 109.5 . . ?
O1L Li36 Li1P 58.8(8) 5_676 . ?
O1L Li36 O5 122.8(17) 5_676 . ?
O37 Li36 O1L 113.5(19) . 5_676 ?
O37 Li36 Li1P 167.8(16) . . ?
O37 Li36 O5 98.8(15) . . ?
O37 Li36 O9 116.2(17) . . ?
O5 Li36 Li1P 79.9(14) . . ?
O9 Li36 O1L 101.7(14) . 5_676 ?
O9 Li36 Li1P 75.7(10) . . ?
O9 Li36 O5 104.4(17) . . ?

loop_
_geom_bond_atom_site_label_1
_geom_bond_atom_site_label_2
_geom_bond_distance
_geom_bond_site_symmetry_2
_geom_bond_publ_flag
Mo01 Mo04 2.5449(4) . ?
Mo01 O005 1.946(3) . ?
Mo01 O18 2.165(3) . ?
Mo01 O008 1.949(3) . ?
Mo01 O00D 1.686(3) . ?
Mo01 N00F 2.199(3) . ?
Mo01 N00L 2.186(3) . ?
Mo02 Mo03 2.5500(4) . ?
Mo02 O006 2.163(3) 7_566 ?
Mo02 H006 2.053(3) 7_566 ?
Mo02 O009 1.949(3) . ?
Mo02 O00A 1.941(3) . ?
Mo02 O00C 1.701(3) . ?
Mo02 N00J 2.208(3) . ?
Mo02 N00K 2.199(3) . ?
Mo03 O18 2.140(3) . ?
Mo03 O009 1.938(3) . ?
Mo03 O00A 1.934(3) . ?
Mo03 O00E 1.707(3) . ?
Mo03 N00G 2.193(3) . ?
Mo03 N00P 2.168(4) . ?
Mo04 O005 1.942(3) . ?
Mo04 O006 2.148(3) . ?
Mo04 O008 1.941(3) . ?
Mo04 O00B 1.703(3) . ?
Mo04 N00I 2.189(4) 7_566 ?
Mo04 N00M 2.205(4) 7_566 ?
O006 H006 0.8798 . ?
O18 H18 0.9497 . ?
N00F N00G 1.376(5) . ?
N00F C00R 1.330(5) . ?
N00G C00W 1.334(6) . ?
N00H C00R 1.348(6) . ?
N00H C00W 1.328(6) . ?
N00I N00J 1.372(5) . ?
N00I C00U 1.354(6) . ?
N00J C00Y 1.327(6) . ?
N00K N00M 1.382(5) . ?
N00K C014 1.329(6) . ?
N00L N00P 1.410(5) . ?
N00L C00Z 1.324(5) . ?
N00M C012 1.329(6) . ?
N00N C00U 1.336(6) . ?
N00N C00Y 1.352(6) . ?
N00P C018 1.352(6) . ?
N00Q C012 1.360(7) . ?
N00Q C014 1.346(7) . ?
C00R C00V 1.478(6) . ?
N00T C00Z 1.362(7) . ?
N00T C018 1.328(7) . ?
C00U C010 1.490(6) . ?
C00V H00C 0.9800 . ?
C00V H00B 0.9800 . ?
C00V H00A 0.9800 . ?
C00W C011 1.493(7) . ?
C00Y C015 1.476(6) . ?
C00Z C016 1.493(7) . ?
C010 H01A 0.9800 . ?
C010 H01B 0.9800 . ?
C010 H01C 0.9800 . ?
C011 H01D 0.9800 . ?
C011 H01E 0.9800 . ?
C011 H01F 0.9800 . ?
C012 C01A 1.492(7) . ?
C013 H01G 0.9800 . ?
C013 H01H 0.9800 . ?
C013 H01I 0.9800 . ?
C013 C014 1.486(7) . ?
C015 H01J 0.9800 . ?
C015 H01K 0.9800 . ?
C015 H01L 0.9800 . ?
C016 H01M 0.9800 . ?
C016 H01N 0.9800 . ?
C016 H01O 0.9800 . ?
O017 H01V 0.8720 . ?
O017 H01W 0.8726 . ?
O017 Li1P 2.514(18) . ?
C018 C01B 1.484(8) . ?
C01A H01P 0.9800 . ?
C01A H01Q 0.9800 . ?
C01A H01R 0.9800 . ?
C01B H01S 0.9800 . ?
C01B H01T 0.9800 . ?
C01B H01U 0.9800 . ?
O1L H1LA 0.9900 . ?
O1L H1LB 0.9900 . ?
O1L Li1P 1.704(18) . ?
O1L Li36 2.07(3) 5_676 ?
Li1P Li1P 2.91(3) 5_676 ?
Li1P O14 2.68(3) . ?
Li1P Li36 2.45(3) . ?
O14 H14A 0.9500 . ?
O14 H14B 0.9500 . ?
O37 H37A 0.9500 . ?
O37 H37B 0.9500 . ?
O37 Li36 1.68(3) . ?
O5 H5A 1.0311 . ?
O5 H5B 1.0242 . ?
O5 Li36 2.09(4) . ?
O9 H9A 0.9161 . ?
O9 H9B 0.9032 . ?
O9 Li36 1.88(3) . ?

loop_
_geom_torsion_atom_site_label_1
_geom_torsion_atom_site_label_2
_geom_torsion_atom_site_label_3
_geom_torsion_atom_site_label_4
_geom_torsion
_geom_torsion_site_symmetry_1
_geom_torsion_site_symmetry_2
_geom_torsion_site_symmetry_3
_geom_torsion_site_symmetry_4
_geom_torsion_publ_flag
Mo01 N00F N00G Mo03 -6.1(4) . . . . ?
Mo01 N00F N00G C00W -178.3(3) . . . . ?
Mo01 N00F C00R N00H 178.3(3) . . . . ?
Mo01 N00F C00R C00V 0.0(6) . . . . ?
Mo01 N00L N00P Mo03 -2.3(4) . . . . ?
Mo01 N00L N00P C018 178.3(3) . . . . ?
Mo01 N00L C00Z N00T -177.5(3) . . . . ?
Mo01 N00L C00Z C016 0.9(7) . . . . ?
Mo02 N00J C00Y N00N -172.5(3) . . . . ?
Mo02 N00J C00Y C015 7.5(7) . . . . ?
Mo02 N00K N00M Mo04 -2.5(5) . . . 7_566 ?
Mo02 N00K N00M C012 -174.3(4) . . . . ?
Mo02 N00K C014 N00Q 174.0(4) . . . . ?
Mo02 N00K C014 C013 -4.5(8) . . . . ?
Mo03 N00G C00W N00H -171.6(3) . . . . ?
Mo03 N00G C00W C011 8.7(7) . . . . ?
Mo03 N00P C018 N00T -180.0(4) . . . . ?
Mo03 N00P C018 C01B 1.0(9) . . . . ?
Mo04 N00I N00J Mo02 0.8(4) 7_566 . . . ?
Mo04 N00I N00J C00Y -172.4(3) 7_566 . . . ?
Mo04 N00I C00U N00N 171.6(3) 7_566 . . . ?
Mo04 N00I C00U C010 -6.8(7) 7_566 . . . ?
Mo04 N00M C012 N00Q -171.3(4) 7_566 . . . ?
Mo04 N00M C012 C01A 8.3(9) 7_566 . . . ?
N00F N00G C00W N00H -0.4(5) . . . . ?
N00F N00G C00W C011 179.9(5) . . . . ?
N00G N00F C00R N00H 0.1(4) . . . . ?
N00G N00F C00R C00V -178.3(4) . . . . ?
N00I N00J C00Y N00N -0.1(5) . . . . ?
N00I N00J C00Y C015 179.9(4) . . . . ?
N00J N00I C00U N00N -0.2(5) . . . . ?
N00J N00I C00U C010 -178.7(4) . . . . ?
N00K N00M C012 N00Q -0.6(7) . . . . ?
N00K N00M C012 C01A 179.0(6) . . . . ?
N00L N00P C018 N00T -0.7(6) . . . . ?
N00L N00P C018 C01B -179.8(6) . . . . ?
N00M N00K C014 N00Q -0.1(6) . . . . ?
N00M N00K C014 C013 -178.5(5) . . . . ?
N00P N00L C00Z N00T 0.4(5) . . . . ?
N00P N00L C00Z C016 178.8(4) . . . . ?
C00R N00F N00G Mo03 172.3(3) . . . . ?
C00R N00F N00G C00W 0.2(4) . . . . ?
C00R N00H C00W N00G 0.5(5) . . . . ?
C00R N00H C00W C011 -179.9(5) . . . . ?
C00U N00I N00J Mo02 173.5(3) . . . . ?
C00U N00I N00J C00Y 0.2(5) . . . . ?
C00U N00N C00Y N00J 0.0(5) . . . . ?
C00U N00N C00Y C015 180.0(4) . . . . ?
C00W N00H C00R N00F -0.3(5) . . . . ?
C00W N00H C00R C00V 178.0(4) . . . . ?
C00Y N00N C00U N00I 0.2(5) . . . . ?
C00Y N00N C00U C010 178.6(5) . . . . ?
C00Z N00L N00P Mo03 179.5(3) . . . . ?
C00Z N00L N00P C018 0.2(5) . . . . ?
C00Z N00T C018 N00P 1.0(7) . . . . ?
C00Z N00T C018 C01B -180.0(6) . . . . ?
C012 N00Q C014 N00K -0.3(7) . . . . ?
C012 N00Q C014 C013 178.2(6) . . . . ?
C014 N00K N00M Mo04 172.2(3) . . . 7_566 ?
C014 N00K N00M C012 0.4(5) . . . . ?
C014 N00Q C012 N00M 0.5(7) . . . . ?
C014 N00Q C012 C01A -179.1(7) . . . . ?
C018 N00T C00Z N00L -0.8(6) . . . . ?
C018 N00T C00Z C016 -179.2(5) . . . . ?
Li36 O1L Li1P O017 142(5) 5_676 . . . ?
Li36 O1L Li1P O1L 28(5) 5_676 . . 5_676 ?
Li36 O1L Li1P Li1P 28(5) 5_676 . . 5_676 ?
Li36 O1L Li1P O14 -92(5) 5_676 . . . ?
Li36 O1L Li1P Li36 40(6) 5_676 . . . ?

loop_
_smtbx_masks_void_nr
_smtbx_masks_void_average_x
_smtbx_masks_void_average_y
_smtbx_masks_void_average_z
_smtbx_masks_void_volume
_smtbx_masks_void_count_electrons
_smtbx_masks_void_content
1 -0.677 0.250 -0.692 2032.1 562.1 '54 H2O'
2 0.051 -0.250 -0.155 2032.1 562.1 '54 H2O'
